data_2014198
loop_
_publ_author_name
'Jacek Zaleski'
'Grzegorz Spaleniak'
'Kyzio\/l, Janusz B.'

_publ_section_title
;
 <i>N</i>-(3<i>H</i>-Thiazol-2-ylidene)nitramine and
 <i>N</i>-methyl-<i>N</i>-(thiazol-2-yl)nitramine
;
_journal_issue 9
_journal_name_full 'Acta Crystallographica Section C'
_journal_page_first o627
_journal_page_last o629
_journal_paper_doi 10.1107/S0108270104001428
_journal_volume 60
_journal_year 2004
_chemical_formula_iupac 'C4 H5 N3 O2 S'
_chemical_formula_moiety 'C4 H5 N3 O2 S'
_chemical_formula_sum 'C4 H5 N3 O2 S'
_chemical_formula_weight 159.17
_chemical_name_systematic
;
 ?
;
_space_group_IT_number 14
_symmetry_cell_setting monoclinic
_symmetry_space_group_name_Hall '-P 2ybc'
_symmetry_space_group_name_H-M 'P 1 21/c 1'
_atom_sites_solution_hydrogens geom
_atom_sites_solution_primary direct
_atom_sites_solution_secondary difmap
_audit_creation_method SHELXL-97
_cell_angle_alpha 90.00
_cell_angle_beta 96.80(3)
_cell_angle_gamma 90.00
_cell_formula_units_Z 8
_cell_length_a 8.667(2)
_cell_length_b 11.473(2)
_cell_length_c 12.919(3)
_cell_measurement_reflns_used 3361
_cell_measurement_temperature 100(2)
_cell_measurement_theta_max 30.1
_cell_measurement_theta_min 2.4
_cell_volume 1275.6(5)
_computing_cell_refinement 'CrysAlis RED'
_computing_data_collection 'CrysAlis CCD (Oxford Diffraction, 2002)'
_computing_data_reduction 'CrysAlis RED (Oxford Diffraction, 2002)'
_computing_molecular_graphics 'PLATON (Spek, 2003)'
_computing_publication_material SHELXL97
_computing_structure_refinement 'SHELXL97 (Sheldrick, 1997)'
_computing_structure_solution 'SHELXS97 (Sheldrick, 1997)'
_diffrn_ambient_temperature 100(2)
_diffrn_detector_area_resol_mean '1024 x 1024 with blocks 2 x 2'
_diffrn_measured_fraction_theta_full 0.997
_diffrn_measured_fraction_theta_max 0.897
_diffrn_measurement_device_type Xcalibur
_diffrn_measurement_method \w
_diffrn_radiation_monochromator graphite
_diffrn_radiation_source 'fine-focus sealed tube'
_diffrn_radiation_type MoK\a
_diffrn_radiation_wavelength 0.71073
_diffrn_reflns_av_R_equivalents 0.0097
_diffrn_reflns_av_sigmaI/netI 0.0372
_diffrn_reflns_limit_h_max 0
_diffrn_reflns_limit_h_min -12
_diffrn_reflns_limit_k_max 15
_diffrn_reflns_limit_k_min 0
_diffrn_reflns_limit_l_max 18
_diffrn_reflns_limit_l_min -18
_diffrn_reflns_number 3561
_diffrn_reflns_theta_full 25.00
_diffrn_reflns_theta_max 30.07
_diffrn_reflns_theta_min 2.37
_diffrn_standards_decay_% 0
_diffrn_standards_interval_count 0
_diffrn_standards_interval_time 0
_diffrn_standards_number 0
_exptl_absorpt_coefficient_mu 0.442
_exptl_absorpt_correction_type none
_exptl_crystal_colour white
_exptl_crystal_density_diffrn 1.658
_exptl_crystal_density_method 'not measured'
_exptl_crystal_description irregular
_exptl_crystal_F_000 656
_exptl_crystal_size_max 0.25
_exptl_crystal_size_mid 0.2
_exptl_crystal_size_min 0.2
_refine_diff_density_max 0.361
_refine_diff_density_min -0.323
_refine_ls_extinction_method none
_refine_ls_goodness_of_fit_ref 1.058
_refine_ls_hydrogen_treatment constr
_refine_ls_matrix_type full
_refine_ls_number_parameters 183
_refine_ls_number_reflns 3361
_refine_ls_number_restraints 0
_refine_ls_restrained_S_all 1.058
_refine_ls_R_factor_all 0.0615
_refine_ls_R_factor_gt 0.0290
_refine_ls_shift/su_max 0.000
_refine_ls_shift/su_mean 0.000
_refine_ls_structure_factor_coef Fsqd
_refine_ls_weighting_details 'calc w = 1/[\s^2^(Fo^2^)+(0.0393P)^2^+0.7169P] where P = (Fo^2^+2Fc^2^)/3'
_refine_ls_weighting_scheme calc
_refine_ls_wR_factor_gt 0.0727
_refine_ls_wR_factor_ref 0.0955
_reflns_number_gt 2340
_reflns_number_total 3361
_reflns_threshold_expression I>2\s(I)
_cod_data_source_file na1637.cif
_cod_data_source_block II
_cod_original_sg_symbol_H-M 'P 21/c'
_cod_database_code 2014198

loop_
_symmetry_equiv_pos_as_xyz
'x, y, z'
'-x, y+1/2, -z+1/2'
'-x, -y, -z'
'x, -y-1/2, z-1/2'

loop_
_atom_site_label
_atom_site_fract_x
_atom_site_fract_y
_atom_site_fract_z
_atom_site_U_iso_or_equiv
_atom_site_adp_type
_atom_site_calc_flag
_atom_site_refinement_flags
_atom_site_occupancy
_atom_site_disorder_assembly
_atom_site_disorder_group
_atom_site_type_symbol
S1 0.15707(5) 0.21555(4) 0.11778(4) 0.01397(11) Uani d . 1 . . S
C2 0.09372(19) 0.07272(15) 0.12059(13) 0.0119(3) Uani d . 1 . . C
N3 0.19874(17) -0.00679(14) 0.11239(12) 0.0147(3) Uani d . 1 . . N
C4 0.3392(2) 0.04609(17) 0.10351(15) 0.0165(4) Uani d . 1 . . C
H4 0.4305 0.0024 0.0965 0.020 Uiso calc R 1 . . H
C5 0.3392(2) 0.16380(17) 0.10540(14) 0.0160(4) Uani d . 1 . . C
H5 0.4279 0.2112 0.1005 0.019 Uiso calc R 1 . . H
N6 -0.05729(17) 0.03816(14) 0.13485(12) 0.0137(3) Uani d . 1 . . N
N7 -0.17529(17) 0.11562(14) 0.12426(12) 0.0162(3) Uani d . 1 . . N
O8 -0.14380(16) 0.21882(12) 0.11233(13) 0.0245(3) Uani d . 1 . . O
O9 -0.30683(15) 0.07760(13) 0.12789(11) 0.0211(3) Uani d . 1 . . O
C10 -0.0956(2) -0.08336(16) 0.15409(15) 0.0167(4) Uani d . 1 . . C
H10A -0.1502 -0.0881 0.2162 0.025 Uiso calc R 1 . . H
H10B 0.0001 -0.1294 0.1651 0.025 Uiso calc R 1 . . H
H10C -0.1626 -0.1141 0.0938 0.025 Uiso calc R 1 . . H
S1' 0.66132(5) 0.43921(4) 0.11936(3) 0.01350(11) Uani d . 1 . . S
C2' 0.6036(2) 0.58282(16) 0.12696(13) 0.0123(3) Uani d . 1 . . C
N3' 0.71028(18) 0.66079(14) 0.11917(12) 0.0161(3) Uani d . 1 . . N
C4' 0.8481(2) 0.60599(17) 0.10618(14) 0.0171(4) Uani d . 1 . . C
H4' 0.9403 0.6485 0.0992 0.020 Uiso calc R 1 . . H
C5' 0.8444(2) 0.48844(17) 0.10386(14) 0.0161(4) Uani d . 1 . . C
H5' 0.9306 0.4399 0.0949 0.019 Uiso calc R 1 . . H
N6' 0.45361(17) 0.62050(14) 0.14153(12) 0.0143(3) Uani d . 1 . . N
N7' 0.33631(18) 0.54327(15) 0.14488(12) 0.0159(3) Uani d . 1 . . N
O8' 0.36874(16) 0.43870(12) 0.14500(11) 0.0212(3) Uani d . 1 . . O
O9' 0.20578(15) 0.58321(14) 0.14807(11) 0.0217(3) Uani d . 1 . . O
C10' 0.4130(2) 0.74420(18) 0.14208(17) 0.0230(4) Uani d . 1 . . C
H10D 0.3473 0.7637 0.0774 0.034 Uiso calc R 1 . . H
H10E 0.5081 0.7912 0.1474 0.034 Uiso calc R 1 . . H
H10F 0.3565 0.7606 0.2018 0.034 Uiso calc R 1 . . H

loop_
_atom_site_aniso_label
_atom_site_aniso_U_11
_atom_site_aniso_U_22
_atom_site_aniso_U_33
_atom_site_aniso_U_12
_atom_site_aniso_U_13
_atom_site_aniso_U_23
S1 0.0123(2) 0.0106(2) 0.0194(2) -0.00114(16) 0.00320(15) -0.00044(16)
C2 0.0097(7) 0.0122(9) 0.0137(8) -0.0007(6) 0.0011(6) 0.0009(6)
N3 0.0115(7) 0.0139(8) 0.0191(7) 0.0004(6) 0.0027(5) 0.0008(6)
C4 0.0100(8) 0.0189(9) 0.0206(9) 0.0005(7) 0.0022(6) 0.0005(7)
C5 0.0112(7) 0.0193(10) 0.0178(8) -0.0021(7) 0.0024(6) -0.0001(7)
N6 0.0093(6) 0.0117(7) 0.0204(7) -0.0002(6) 0.0030(5) 0.0013(6)
N7 0.0104(6) 0.0178(8) 0.0206(8) 0.0020(6) 0.0023(6) -0.0012(6)
O8 0.0172(7) 0.0131(7) 0.0436(9) 0.0028(5) 0.0054(6) 0.0022(6)
O9 0.0092(6) 0.0261(8) 0.0282(7) -0.0008(5) 0.0029(5) -0.0010(6)
C10 0.0161(8) 0.0126(9) 0.0219(9) -0.0036(7) 0.0040(7) 0.0012(7)
S1' 0.0122(2) 0.0110(2) 0.0175(2) 0.00123(16) 0.00251(15) 0.00032(16)
C2' 0.0117(7) 0.0114(8) 0.0139(8) 0.0017(6) 0.0012(6) 0.0003(6)
N3' 0.0138(7) 0.0142(8) 0.0202(7) -0.0001(6) 0.0017(6) 0.0003(6)
C4' 0.0114(8) 0.0199(10) 0.0200(8) -0.0013(7) 0.0023(6) 0.0015(7)
C5' 0.0102(8) 0.0202(10) 0.0184(8) 0.0020(7) 0.0030(6) 0.0015(7)
N6' 0.0108(6) 0.0127(7) 0.0198(7) 0.0016(6) 0.0031(5) -0.0007(6)
N7' 0.0120(7) 0.0200(8) 0.0157(7) 0.0000(6) 0.0024(5) -0.0003(6)
O8' 0.0169(7) 0.0164(7) 0.0310(8) -0.0017(5) 0.0057(6) 0.0006(6)
O9' 0.0108(6) 0.0307(8) 0.0240(7) 0.0037(6) 0.0037(5) 0.0007(6)
C10' 0.0197(9) 0.0131(9) 0.0360(11) 0.0063(8) 0.0029(8) -0.0029(8)

loop_
_atom_type_symbol
_atom_type_description
_atom_type_scat_dispersion_real
_atom_type_scat_dispersion_imag
_atom_type_scat_source
C C 0.0033 0.0016 'International Tables Vol C Tables 4.2.6.8 and 6.1.1.4'
H H 0.0000 0.0000 'International Tables Vol C Tables 4.2.6.8 and 6.1.1.4'
N N 0.0061 0.0033 'International Tables Vol C Tables 4.2.6.8 and 6.1.1.4'
O O 0.0106 0.0060 'International Tables Vol C Tables 4.2.6.8 and 6.1.1.4'
S S 0.1246 0.1234 'International Tables Vol C Tables 4.2.6.8 and 6.1.1.4'

loop_
_geom_angle_atom_site_label_1
_geom_angle_atom_site_label_2
_geom_angle_atom_site_label_3
_geom_angle
_geom_angle_publ_flag
C5 S1 C2 88.39(9) y
N3 C2 N6 119.05(16) y
N3 C2 S1 115.81(13) y
N6 C2 S1 125.09(14) y
C2 N3 C4 109.36(16) y
C5 C4 N3 115.94(18) ?
C5 C4 H4 122.0 ?
N3 C4 H4 122.0 ?
C4 C5 S1 110.50(15) ?
C4 C5 H5 124.8 ?
S1 C5 H5 124.8 ?
N7 N6 C2 120.60(15) y
N7 N6 C10 117.43(15) y
C2 N6 C10 121.83(15) y
O9 N7 O8 124.65(16) y
O9 N7 N6 117.29(16) y
O8 N7 N6 118.05(15) y
N6 C10 H10A 109.5 ?
N6 C10 H10B 109.5 ?
H10A C10 H10B 109.5 ?
N6 C10 H10C 109.5 ?
H10A C10 H10C 109.5 ?
H10B C10 H10C 109.5 ?
C5' S1' C2' 88.31(9) y
N3' C2' N6' 118.50(16) y
N3' C2' S1' 116.05(13) y
N6' C2' S1' 125.45(14) y
C2' N3' C4' 109.28(16) y
C5' C4' N3' 116.13(17) ?
C5' C4' H4' 121.9 ?
N3' C4' H4' 121.9 ?
C4' C5' S1' 110.22(14) ?
C4' C5' H5' 124.9 ?
S1' C5' H5' 124.9 ?
N7' N6' C2' 120.92(15) y
N7' N6' C10' 116.95(15) y
C2' N6' C10' 121.79(16) y
O9' N7' O8' 125.12(17) y
O9' N7' N6' 117.14(16) y
O8' N7' N6' 117.74(15) y
N6' C10' H10D 109.5 ?
N6' C10' H10E 109.5 ?
H10D C10' H10E 109.5 ?
N6' C10' H10F 109.5 ?
H10D C10' H10F 109.5 ?
H10E C10' H10F 109.5 ?

loop_
_geom_bond_atom_site_label_1
_geom_bond_atom_site_label_2
_geom_bond_site_symmetry_2
_geom_bond_distance
_geom_bond_publ_flag
S1 C2 . 1.7300(18) y
S1 C5 . 1.7118(19) y
C2 N3 . 1.302(2) y
C2 N6 . 1.400(2) y
N3 C4 . 1.377(2) y
C4 C5 . 1.351(3) y
C4 H4 . 0.9500 ?
C5 H5 . 0.9500 ?
N6 N7 . 1.350(2) y
N6 C10 . 1.461(2) y
N7 O9 . 1.227(2) y
N7 O8 . 1.229(2) y
C10 H10A . 0.9800 ?
C10 H10B . 0.9800 ?
C10 H10C . 0.9800 ?
S1' C2' . 1.7280(19) y
S1' C5' . 1.7182(19) y
C2' N3' . 1.299(2) y
C2' N6' . 1.404(2) y
N3' C4' . 1.377(2) y
C4' C5' . 1.349(3) y
C4' H4' . 0.9500 ?
C5' H5' . 0.9500 ?
N6' N7' . 1.353(2) y
N6' C10' . 1.462(2) y
N7' O9' . 1.226(2) y
N7' O8' . 1.232(2) y
C10' H10D . 0.9800 ?
C10' H10E . 0.9800 ?
C10' H10F . 0.9800 ?

loop_
_geom_hbond_atom_site_label_D
_geom_hbond_atom_site_label_H
_geom_hbond_atom_site_label_A
_geom_hbond_site_symmetry_A
_geom_hbond_distance_DH
_geom_hbond_distance_HA
_geom_hbond_distance_DA
_geom_hbond_angle_DHA
_geom_hbond_publ_flag
C4 H4 O9 1_655 0.95 2.42 3.068(2) 125 y
C4' H4' O9' 1_655 0.95 2.43 3.094(2) 127 y

loop_
_geom_torsion_atom_site_label_1
_geom_torsion_atom_site_label_2
_geom_torsion_atom_site_label_3
_geom_torsion_atom_site_label_4
_geom_torsion
_geom_torsion_publ_flag
C5 S1 C2 N3 -0.37(15) ?
C5 S1 C2 N6 177.02(16) ?
N6 C2 N3 C4 -177.39(15) ?
S1 C2 N3 C4 0.2(2) ?
C2 N3 C4 C5 0.2(2) ?
N3 C4 C5 S1 -0.5(2) ?
C2 S1 C5 C4 0.46(15) ?
N3 C2 N6 N7 -167.56(16) y
S1 C2 N6 N7 15.1(2) y
N3 C2 N6 C10 8.0(2) ?
S1 C2 N6 C10 -169.35(13) ?
C2 N6 N7 O9 173.20(16) ?
C10 N6 N7 O9 -2.5(2) ?
C2 N6 N7 O8 -7.2(2) ?
C10 N6 N7 O8 177.07(16) ?
C5' S1' C2' N3' -0.25(14) ?
C5' S1' C2' N6' -179.67(16) ?
N6' C2' N3' C4' 179.52(15) ?
S1' C2' N3' C4' 0.05(19) ?
C2' N3' C4' C5' 0.2(2) ?
N3' C4' C5' S1' -0.4(2) ?
C2' S1' C5' C4' 0.36(14) ?
N3' C2' N6' N7' 176.65(16) y
S1' C2' N6' N7' -3.9(2) y
N3' C2' N6' C10' 3.6(2) ?
S1' C2' N6' C10' -177.03(14) ?
C2' N6' N7' O9' -173.39(15) ?
C10' N6' N7' O9' 0.0(2) ?
C2' N6' N7' O8' 6.9(2) ?
C10' N6' N7' O8' -179.64(16) ?

loop_
_cod_related_entry_id
_cod_related_entry_database
_cod_related_entry_code
1 ChemSpider 10447008
